data_4339407
loop_
_publ_author_name
'Boshra, Ramez'
'Venkatasubbaiah, Krishnan'
'Doshi, Ami'
'Lalancette, Roger A.'
'Kakalis, Lazaros'
'J\"akle, Frieder'

_publ_section_title
;
 Simultaneous fluoride binding to ferrocene-based heteronuclear bidentate
 Lewis acids.
;
_journal_issue 24
_journal_name_full 'Inorganic chemistry'
_journal_page_first 10174
_journal_page_last 10186
_journal_paper_doi 10.1021/ic7013754
_journal_volume 46
_journal_year 2007
_chemical_formula_moiety 'C29 H49 B Cl F2 Fe K O7 Sn'
_chemical_formula_sum 'C29 H49 B Cl F2 Fe K O7 Sn'
_chemical_formula_weight 807.61
_chemical_name_systematic
;
 ?
;
_space_group_IT_number 14
_symmetry_cell_setting monoclinic
_symmetry_space_group_name_Hall '-P 2yn'
_symmetry_space_group_name_H-M 'P 1 21/n 1'
_atom_sites_solution_hydrogens geom
_atom_sites_solution_primary direct
_atom_sites_solution_secondary difmap
_audit_creation_method SHELXL-97
_cell_angle_alpha 90.00
_cell_angle_beta 103.200(2)
_cell_angle_gamma 90.00
_cell_formula_units_Z 4
_cell_length_a 10.3774(6)
_cell_length_b 17.6034(10)
_cell_length_c 19.9566(11)
_cell_measurement_reflns_used 9860
_cell_measurement_temperature 100(2)
_cell_measurement_theta_max 67.57
_cell_measurement_theta_min 2.51
_cell_volume 3549.3(3)
_computing_cell_refinement SMART
_computing_data_collection 'SMART (Bruker, 2000)'
_computing_data_reduction 'SAINT-Plus (Bruker, 2000)'
_computing_molecular_graphics 'SHELXTL (Bruker, 2000)'
_computing_publication_material SHELXTL
_computing_structure_refinement 'SHELXL-97 (Sheldrick, 1997)'
_computing_structure_solution 'SHELXS-97 (Sheldrick, 1997)'
_diffrn_ambient_temperature 100(2)
_diffrn_measured_fraction_theta_full 0.928
_diffrn_measured_fraction_theta_max 0.928
_diffrn_measurement_device_type 'Bruker SMART CCD area-detector'
_diffrn_measurement_method '\f and \w'
_diffrn_radiation_monochromator graphite
_diffrn_radiation_source 'fine-focus sealed tube'
_diffrn_radiation_type CuK\a
_diffrn_radiation_wavelength 1.54178
_diffrn_reflns_av_R_equivalents 0.0325
_diffrn_reflns_av_sigmaI/netI 0.0286
_diffrn_reflns_limit_h_max 11
_diffrn_reflns_limit_h_min -12
_diffrn_reflns_limit_k_max 21
_diffrn_reflns_limit_k_min -21
_diffrn_reflns_limit_l_max 23
_diffrn_reflns_limit_l_min -23
_diffrn_reflns_number 24226
_diffrn_reflns_theta_full 68.08
_diffrn_reflns_theta_max 68.08
_diffrn_reflns_theta_min 3.39
_exptl_absorpt_coefficient_mu 11.049
_exptl_absorpt_correction_T_max 0.2452
_exptl_absorpt_correction_T_min 0.0783
_exptl_absorpt_correction_type multi-scan
_exptl_absorpt_process_details '(SADABS; Blessing, 1995)'
_exptl_crystal_colour yellow
_exptl_crystal_density_diffrn 1.511
_exptl_crystal_density_method 'not measured'
_exptl_crystal_description block
_exptl_crystal_F_000 1656
_exptl_crystal_size_max 0.47
_exptl_crystal_size_mid 0.23
_exptl_crystal_size_min 0.18
_refine_diff_density_max 0.907
_refine_diff_density_min -0.471
_refine_diff_density_rms 0.081
_refine_ls_goodness_of_fit_ref 1.092
_refine_ls_hydrogen_treatment constr
_refine_ls_matrix_type full
_refine_ls_number_parameters 437
_refine_ls_number_reflns 6014
_refine_ls_number_restraints 0
_refine_ls_restrained_S_all 1.092
_refine_ls_R_factor_all 0.0313
_refine_ls_R_factor_gt 0.0304
_refine_ls_shift/su_max 0.001
_refine_ls_shift/su_mean 0.000
_refine_ls_structure_factor_coef Fsqd
_refine_ls_weighting_details 'calc w=1/[\s^2^(Fo^2^)+(0.0441P)^2^+2.5394P] where P=(Fo^2^+2Fc^2^)/3'
_refine_ls_weighting_scheme calc
_refine_ls_wR_factor_gt 0.0777
_refine_ls_wR_factor_ref 0.0783
_reflns_number_gt 5842
_reflns_number_total 6014
_reflns_threshold_expression >2sigma(I)
_cod_data_source_file ic7013754-file004.cif
_cod_data_source_block 1-2F
_cod_depositor_comments
;
The following automatic conversions were performed:

'_symmetry_cell_setting' value 'Monoclinic' changed to 'monoclinic'
according to
/usr/data/users/saulius/automatic-downloads/retrospective/ACS/lib/dictionaries/cif_core.dic
dictionary named 'cif_core.dic' version 2.4.2 from 2011-04-26.

Automatic conversion script
Id: cif_fix_values 2281 2013-09-26 08:29:07Z andrius 
;
_cod_original_sg_symbol_H-M P2(1)/n
_cod_database_code 4339407

loop_
_symmetry_equiv_pos_as_xyz
'x, y, z'
'-x+1/2, y+1/2, -z+1/2'
'-x, -y, -z'
'x-1/2, -y-1/2, z-1/2'

loop_
_atom_site_label
_atom_site_type_symbol
_atom_site_fract_x
_atom_site_fract_y
_atom_site_fract_z
_atom_site_U_iso_or_equiv
_atom_site_adp_type
_atom_site_occupancy
_atom_site_symmetry_multiplicity
_atom_site_calc_flag
_atom_site_refinement_flags
_atom_site_disorder_assembly
_atom_site_disorder_group
B1 B 0.3157(3) 0.26366(16) 0.20992(14) 0.0263(6) Uani 1 1 d . A 1
C1 C 0.3675(2) 0.26903(14) 0.08440(12) 0.0242(5) Uani 1 1 d . A 1
Cl1 Cl 0.41938(7) 0.40641(4) -0.02449(3) 0.03522(15) Uani 1 1 d . A 1
F1 F 0.26235(15) 0.34103(8) 0.18729(7) 0.0279(3) Uani 1 1 d . A 1
Fe1 Fe 0.21816(4) 0.19200(2) 0.054587(19) 0.02610(11) Uani 1 1 d . A 1
K1 K 0.03883(6) 0.34105(3) 0.24535(3) 0.03173(13) Uani 1 1 d . A 1
O1 O -0.1451(3) 0.21843(13) 0.22179(13) 0.0538(6) Uani 1 1 d . A 1
Sn1 Sn 0.339351(16) 0.387163(9) 0.079640(8) 0.02528(8) Uani 1 1 d . A 1
C2 C 0.3518(2) 0.22590(14) 0.14276(12) 0.0237(5) Uani 1 1 d . A 1
F2 F 0.20756(15) 0.22556(8) 0.22937(7) 0.0310(3) Uani 1 1 d . A 1
O2 O -0.2127(2) 0.35198(13) 0.14827(11) 0.0452(5) Uani 1 1 d . A 1
C3 C 0.3738(3) 0.14828(14) 0.12686(13) 0.0266(5) Uani 1 1 d . A 1
H3 H 0.3685 0.1039 0.1574 0.032 Uiso 1 1 calc R A 1
O3 O -0.0331(2) 0.47295(11) 0.16386(9) 0.0339(4) Uani 1 1 d . A 1
C4 C 0.4003(3) 0.14389(15) 0.06005(13) 0.0296(5) Uani 1 1 d . A 1
H4 H 0.4183 0.0965 0.0361 0.035 Uiso 1 1 calc R A 1
O4 O 0.15877(19) 0.48671(10) 0.28497(9) 0.0307(4) Uani 1 1 d . A 1
C5 C 0.3962(3) 0.21927(15) 0.03328(13) 0.0276(5) Uani 1 1 d . A 1
H5 H 0.4115 0.2344 -0.0126 0.033 Uiso 1 1 calc R A 1
O5 O 0.2145(2) 0.36115(12) 0.37124(9) 0.0390(5) Uani 1 1 d . A 1
C6 C 0.0407(3) 0.1662(2) 0.07754(15) 0.0450(8) Uani 1 1 d . A 1
H6 H 0.0270 0.1509 0.1237 0.054 Uiso 1 1 calc R A 1
O6 O 0.0356(3) 0.24036(11) 0.35400(11) 0.0479(6) Uani 1 1 d . A 1
C7 C 0.0662(3) 0.11658(17) 0.02609(17) 0.0419(8) Uani 1 1 d . A 1
H7 H 0.0733 0.0600 0.0294 0.050 Uiso 1 1 calc R A 1
O7 O -0.1179(6) 0.4269(3) 0.3237(3) 0.0690(19) Uani 0.525(6) 1 d P A 1
O7A O -0.1217(6) 0.4860(3) 0.4330(3) 0.0625(19) Uani 0.475(6) 1 d P A 2
C8 C 0.0795(3) 0.16160(18) -0.03129(14) 0.0386(7) Uani 1 1 d . A 1
H8 H 0.0976 0.1423 -0.0753 0.046 Uiso 1 1 calc R A 1
C9 C 0.0617(3) 0.23803(18) -0.01509(15) 0.0393(7) Uani 1 1 d . A 1
H9 H 0.0659 0.2826 -0.0456 0.047 Uiso 1 1 calc R A 1
C10 C 0.0389(3) 0.24126(19) 0.05207(16) 0.0426(7) Uani 1 1 d . A 1
H10 H 0.0238 0.2884 0.0771 0.051 Uiso 1 1 calc R A 1
C11 C 0.4378(3) 0.27338(15) 0.27543(13) 0.0302(6) Uani 1 1 d . A 1
H11A H 0.4064 0.2967 0.3134 0.045 Uiso 1 1 calc R A 1
H11B H 0.5053 0.3059 0.2630 0.045 Uiso 1 1 calc R A 1
H11C H 0.4760 0.2234 0.2898 0.045 Uiso 1 1 calc R A 1
C12 C 0.4802(3) 0.45155(15) 0.15208(14) 0.0313(6) Uani 1 1 d . A 1
H12A H 0.4399 0.4687 0.1893 0.047 Uiso 1 1 calc R A 1
H12B H 0.5080 0.4957 0.1290 0.047 Uiso 1 1 calc R A 1
H12C H 0.5574 0.4198 0.1712 0.047 Uiso 1 1 calc R A 1
C13 C 0.1499(3) 0.43870(17) 0.04710(14) 0.0362(6) Uani 1 1 d . A 1
H13A H 0.1022 0.4150 0.0041 0.054 Uiso 1 1 calc R A 1
H13B H 0.1608 0.4931 0.0395 0.054 Uiso 1 1 calc R A 1
H13C H 0.0996 0.4317 0.0827 0.054 Uiso 1 1 calc R A 1
C14 C -0.1438(6) 0.1740(2) 0.2815(2) 0.0762(15) Uani 1 1 d . A 1
H14A H -0.1788 0.1226 0.2678 0.091 Uiso 1 1 calc R A 1
H14B H -0.2009 0.1979 0.3091 0.091 Uiso 1 1 calc R A 1
C15 C -0.0033(6) 0.16821(18) 0.3240(2) 0.0672(13) Uani 1 1 d . A 1
H15A H 0.0018 0.1295 0.3605 0.081 Uiso 1 1 calc R A 1
H15B H 0.0568 0.1527 0.2943 0.081 Uiso 1 1 calc R A 1
C16 C 0.1625(4) 0.2382(2) 0.40146(18) 0.0566(10) Uani 1 1 d . A 1
H16A H 0.2301 0.2186 0.3780 0.068 Uiso 1 1 calc R A 1
H16B H 0.1589 0.2037 0.4402 0.068 Uiso 1 1 calc R A 1
C17 C 0.1986(4) 0.3160(2) 0.42783(15) 0.0479(8) Uani 1 1 d . A 1
H17A H 0.1280 0.3374 0.4482 0.057 Uiso 1 1 calc R A 1
H17B H 0.2820 0.3149 0.4637 0.057 Uiso 1 1 calc R A 1
C18 C 0.2688(3) 0.43412(17) 0.39069(15) 0.0432(8) Uani 1 1 d . A 1
H18A H 0.3552 0.4290 0.4239 0.052 Uiso 1 1 calc R A 1
H18B H 0.2087 0.4635 0.4129 0.052 Uiso 1 1 calc R A 1
C19 C 0.2863(3) 0.47403(17) 0.32790(16) 0.0386(7) Uani 1 1 d . A 1
H19A H 0.3323 0.5230 0.3404 0.046 Uiso 1 1 calc R A 1
H19B H 0.3402 0.4427 0.3035 0.046 Uiso 1 1 calc R A 1
C20 C 0.1633(3) 0.53046(16) 0.22591(15) 0.0363(6) Uani 1 1 d . A 1
H20A H 0.2131 0.5029 0.1967 0.044 Uiso 1 1 calc R A 1
H20B H 0.2082 0.5795 0.2398 0.044 Uiso 1 1 calc R A 1
C21 C 0.0251(3) 0.54384(16) 0.18729(15) 0.0384(7) Uani 1 1 d . A 1
H21A H -0.0260 0.5686 0.2175 0.046 Uiso 1 1 calc R A 1
H21B H 0.0243 0.5777 0.1476 0.046 Uiso 1 1 calc R A 1
C22 C -0.1680(3) 0.4810(2) 0.12949(15) 0.0431(7) Uani 1 1 d . A 1
H22A H -0.1773 0.5216 0.0944 0.052 Uiso 1 1 calc R A 1
H22B H -0.2211 0.4953 0.1629 0.052 Uiso 1 1 calc R A 1
C23 C -0.2165(3) 0.4080(2) 0.09606(15) 0.0501(8) Uani 1 1 d . A 1
H23A H -0.3082 0.4140 0.0685 0.060 Uiso 1 1 calc R A 1
H23B H -0.1599 0.3919 0.0648 0.060 Uiso 1 1 calc R A 1
C24 C -0.2663(3) 0.2810(2) 0.1217(2) 0.0585(10) Uani 1 1 d . A 1
H24A H -0.2086 0.2572 0.0943 0.070 Uiso 1 1 calc R A 1
H24B H -0.3553 0.2883 0.0915 0.070 Uiso 1 1 calc R A 1
C25 C -0.2750(4) 0.2313(2) 0.1806(2) 0.0690(13) Uani 1 1 d . A 1
H25A H -0.3306 0.2559 0.2087 0.083 Uiso 1 1 calc R A 1
H25B H -0.3165 0.1823 0.1634 0.083 Uiso 1 1 calc R A 1
C26 C -0.0930(7) 0.4798(5) 0.3767(4) 0.0510(18) Uani 0.525(6) 1 d P A 1
H26A H -0.0482 0.5248 0.3628 0.061 Uiso 0.525(6) 1 calc PR A 1
H26B H -0.0343 0.4574 0.4181 0.061 Uiso 0.525(6) 1 calc PR A 1
C26A C -0.2443(12) 0.5251(6) 0.4210(5) 0.063(3) Uani 0.475(6) 1 d P A 2
H26C H -0.2290 0.5805 0.4261 0.076 Uiso 0.475(6) 1 calc PR A 2
H26D H -0.2956 0.5086 0.4546 0.076 Uiso 0.475(6) 1 calc PR A 2
C27 C -0.2253(8) 0.5037(4) 0.3931(5) 0.0468(19) Uani 0.525(6) 1 d P A 1
H27A H -0.2344 0.4835 0.4381 0.056 Uiso 0.525(6) 1 calc PR A 1
H27B H -0.2357 0.5596 0.3926 0.056 Uiso 0.525(6) 1 calc PR A 1
C27A C -0.3186(9) 0.5070(7) 0.3496(4) 0.049(2) Uani 0.475(6) 1 d P A 2
H27C H -0.3552 0.5536 0.3246 0.059 Uiso 0.475(6) 1 calc PR A 2
H27D H -0.3921 0.4712 0.3500 0.059 Uiso 0.475(6) 1 calc PR A 2
C28 C -0.3236(8) 0.4662(5) 0.3333(4) 0.0469(19) Uani 0.525(6) 1 d P A 1
H28A H -0.4056 0.4508 0.3472 0.056 Uiso 0.525(6) 1 calc PR A 1
H28B H -0.3468 0.5006 0.2931 0.056 Uiso 0.525(6) 1 calc PR A 1
C28A C -0.2152(10) 0.4707(8) 0.3166(4) 0.083(4) Uani 0.475(6) 1 d P A 2
H28C H -0.1674 0.5092 0.2954 0.099 Uiso 0.475(6) 1 calc PR A 2
H28D H -0.2549 0.4324 0.2816 0.099 Uiso 0.475(6) 1 calc PR A 2
C29 C -0.2484(8) 0.3991(4) 0.3182(4) 0.0542(19) Uani 0.525(6) 1 d P A 1
H29A H -0.2493 0.3580 0.3519 0.065 Uiso 0.525(6) 1 calc PR A 1
H29B H -0.2860 0.3796 0.2713 0.065 Uiso 0.525(6) 1 calc PR A 1
C29A C -0.1245(9) 0.4336(6) 0.3801(5) 0.060(2) Uani 0.475(6) 1 d P A 2
H29C H -0.1612 0.3844 0.3908 0.072 Uiso 0.475(6) 1 calc PR A 2
H29D H -0.0346 0.4252 0.3725 0.072 Uiso 0.475(6) 1 calc PR A 2

loop_
_atom_site_aniso_label
_atom_site_aniso_U_11
_atom_site_aniso_U_22
_atom_site_aniso_U_33
_atom_site_aniso_U_23
_atom_site_aniso_U_13
_atom_site_aniso_U_12
B1 0.0272(15) 0.0296(14) 0.0229(13) 0.0030(10) 0.0071(12) 0.0035(11)
C1 0.0197(12) 0.0271(12) 0.0264(12) 0.0005(9) 0.0066(10) -0.0006(9)
Cl1 0.0403(4) 0.0404(3) 0.0301(3) 0.0105(2) 0.0186(3) 0.0096(3)
F1 0.0279(8) 0.0313(7) 0.0263(7) 0.0032(5) 0.0098(6) 0.0054(6)
Fe1 0.0212(2) 0.0351(2) 0.0216(2) -0.00105(15) 0.00418(16) -0.00398(15)
K1 0.0264(3) 0.0374(3) 0.0314(3) 0.0042(2) 0.0066(2) -0.0034(2)
O1 0.0560(16) 0.0502(12) 0.0679(15) -0.0219(11) 0.0407(13) -0.0243(11)
Sn1 0.02520(11) 0.02831(11) 0.02428(11) 0.00486(6) 0.00968(7) 0.00457(6)
C2 0.0177(12) 0.0298(12) 0.0225(11) -0.0006(9) 0.0022(9) -0.0009(9)
F2 0.0291(8) 0.0376(8) 0.0290(7) 0.0034(6) 0.0124(6) -0.0014(6)
O2 0.0294(11) 0.0637(14) 0.0410(11) -0.0224(10) 0.0049(9) -0.0025(10)
C3 0.0230(13) 0.0291(12) 0.0269(12) -0.0004(9) 0.0043(10) -0.0029(10)
O3 0.0278(10) 0.0454(10) 0.0293(9) 0.0039(8) 0.0082(8) 0.0085(8)
C4 0.0261(14) 0.0313(13) 0.0317(13) -0.0076(10) 0.0075(11) -0.0028(10)
O4 0.0244(10) 0.0355(9) 0.0322(9) -0.0031(7) 0.0062(8) 0.0014(7)
C5 0.0225(13) 0.0357(13) 0.0254(12) -0.0026(10) 0.0072(10) -0.0031(10)
O5 0.0456(13) 0.0423(10) 0.0273(9) 0.0027(8) 0.0047(8) 0.0141(9)
C6 0.0237(15) 0.078(2) 0.0323(15) 0.0035(14) 0.0038(12) -0.0160(14)
O6 0.0723(17) 0.0329(10) 0.0481(12) 0.0057(9) 0.0336(12) 0.0049(10)
C7 0.0284(16) 0.0450(16) 0.0454(17) 0.0049(12) -0.0060(13) -0.0122(12)
O7 0.051(4) 0.083(4) 0.087(4) -0.040(3) 0.044(3) -0.032(3)
O7A 0.070(4) 0.060(3) 0.048(3) 0.009(2) -0.004(3) -0.015(3)
C8 0.0302(15) 0.0558(17) 0.0261(13) -0.0049(12) -0.0013(11) -0.0064(13)
C9 0.0271(15) 0.0504(17) 0.0362(15) 0.0080(12) -0.0019(12) -0.0015(12)
C10 0.0210(14) 0.0580(18) 0.0479(17) -0.0088(14) 0.0057(13) -0.0010(12)
C11 0.0291(14) 0.0354(13) 0.0253(12) -0.0028(10) 0.0048(11) 0.0064(11)
C12 0.0346(15) 0.0286(12) 0.0325(13) -0.0002(10) 0.0111(11) -0.0010(10)
C13 0.0313(15) 0.0470(15) 0.0323(14) 0.0075(11) 0.0115(12) 0.0170(12)
C14 0.114(4) 0.048(2) 0.093(3) -0.029(2) 0.079(3) -0.043(2)
C15 0.127(4) 0.0316(15) 0.065(2) 0.0028(15) 0.066(3) -0.004(2)
C16 0.075(3) 0.055(2) 0.0492(19) 0.0273(16) 0.0325(18) 0.0292(18)
C17 0.048(2) 0.067(2) 0.0291(14) 0.0120(13) 0.0109(13) 0.0238(16)
C18 0.0360(16) 0.0481(16) 0.0376(15) -0.0131(13) -0.0079(13) 0.0145(13)
C19 0.0247(14) 0.0394(14) 0.0483(16) -0.0127(12) 0.0016(12) 0.0042(11)
C20 0.0392(17) 0.0367(14) 0.0385(15) -0.0030(11) 0.0202(13) -0.0049(12)
C21 0.0485(19) 0.0342(14) 0.0360(15) 0.0073(11) 0.0167(13) 0.0070(12)
C22 0.0336(17) 0.0652(19) 0.0294(14) 0.0072(13) 0.0049(12) 0.0183(14)
C23 0.0291(16) 0.090(2) 0.0285(15) -0.0065(15) 0.0016(12) 0.0148(16)
C24 0.0258(16) 0.085(3) 0.066(2) -0.043(2) 0.0140(16) -0.0114(16)
C25 0.042(2) 0.072(2) 0.105(3) -0.054(2) 0.041(2) -0.0309(18)
C26 0.038(4) 0.068(5) 0.049(4) -0.014(4) 0.013(3) -0.011(3)
C26A 0.092(8) 0.062(6) 0.039(5) 0.001(4) 0.021(5) 0.005(5)
C27 0.048(5) 0.048(4) 0.048(5) -0.005(3) 0.018(4) 0.000(3)
C27A 0.035(4) 0.071(6) 0.042(5) 0.013(4) 0.009(4) 0.002(4)
C28 0.041(4) 0.056(4) 0.040(4) 0.011(3) 0.002(3) -0.007(4)
C28A 0.057(7) 0.152(11) 0.042(4) -0.030(5) 0.018(4) -0.004(7)
C29 0.049(4) 0.060(4) 0.058(4) -0.015(3) 0.021(3) -0.020(3)
C29A 0.041(5) 0.069(6) 0.069(6) 0.016(5) 0.010(4) 0.000(4)

loop_
_atom_type_symbol
_atom_type_description
_atom_type_scat_dispersion_real
_atom_type_scat_dispersion_imag
_atom_type_scat_source
C C 0.0181 0.0091 'International Tables Vol C Tables 4.2.6.8 and 6.1.1.4'
H H 0.0000 0.0000 'International Tables Vol C Tables 4.2.6.8 and 6.1.1.4'
B B 0.0090 0.0039 'International Tables Vol C Tables 4.2.6.8 and 6.1.1.4'
O O 0.0492 0.0322 'International Tables Vol C Tables 4.2.6.8 and 6.1.1.4'
F F 0.0727 0.0534 'International Tables Vol C Tables 4.2.6.8 and 6.1.1.4'
Cl Cl 0.3639 0.7018 'International Tables Vol C Tables 4.2.6.8 and 6.1.1.4'
K K 0.3868 1.0657 'International Tables Vol C Tables 4.2.6.8 and 6.1.1.4'
Fe Fe -1.1336 3.1974 'International Tables Vol C Tables 4.2.6.8 and 6.1.1.4'
Sn Sn 0.0259 5.4591 'International Tables Vol C Tables 4.2.6.8 and 6.1.1.4'

loop_
_geom_angle_atom_site_label_1
_geom_angle_atom_site_label_2
_geom_angle_atom_site_label_3
_geom_angle
F2 B1 F1 104.4(2)
F2 B1 C11 110.4(2)
F1 B1 C11 108.4(2)
F2 B1 C2 112.1(2)
F1 B1 C2 105.27(19)
C11 B1 C2 115.4(2)
F2 B1 K1 51.70(11)
F1 B1 K1 55.05(11)
C11 B1 K1 109.56(16)
C2 B1 K1 134.85(16)
C5 C1 C2 109.7(2)
C5 C1 Fe1 69.66(14)
C2 C1 Fe1 70.43(14)
C5 C1 Sn1 128.72(18)
C2 C1 Sn1 121.47(18)
Fe1 C1 Sn1 123.80(12)
B1 F1 K1 99.09(14)
C7 Fe1 C8 40.87(13)
C7 Fe1 C10 68.15(13)
C8 Fe1 C10 68.12(13)
C7 Fe1 C1 178.56(13)
C8 Fe1 C1 139.54(11)
C10 Fe1 C1 110.56(12)
C7 Fe1 C5 140.55(13)
C8 Fe1 C5 112.58(11)
C10 Fe1 C5 139.11(12)
C1 Fe1 C5 40.86(10)
C7 Fe1 C6 40.59(14)
C8 Fe1 C6 68.41(12)
C10 Fe1 C6 40.46(14)
C1 Fe1 C6 138.01(12)
C5 Fe1 C6 178.85(12)
C7 Fe1 C9 68.02(12)
C8 Fe1 C9 40.21(13)
C10 Fe1 C9 40.44(13)
C1 Fe1 C9 111.47(11)
C5 Fe1 C9 112.32(11)
C6 Fe1 C9 68.00(13)
C7 Fe1 C4 112.98(12)
C8 Fe1 C4 113.62(12)
C10 Fe1 C4 178.26(11)
C1 Fe1 C4 68.30(10)
C5 Fe1 C4 40.79(11)
C6 Fe1 C4 139.59(13)
C9 Fe1 C4 141.03(12)
C7 Fe1 C3 112.70(11)
C8 Fe1 C3 141.44(12)
C10 Fe1 C3 137.92(12)
C1 Fe1 C3 67.77(10)
C5 Fe1 C3 68.35(10)
C6 Fe1 C3 111.29(12)
C9 Fe1 C3 178.10(12)
C4 Fe1 C3 40.58(11)
C7 Fe1 C2 138.73(12)
C8 Fe1 C2 177.31(12)
C10 Fe1 C2 109.19(11)
C1 Fe1 C2 40.77(10)
C5 Fe1 C2 69.31(10)
C6 Fe1 C2 109.68(11)
C9 Fe1 C2 137.59(11)
C4 Fe1 C2 69.07(10)
C3 Fe1 C2 40.73(10)
F2 K1 O5 83.97(5)
F2 K1 O6 75.10(6)
O5 K1 O6 60.09(7)
F2 K1 F1 49.20(4)
O5 K1 F1 86.56(6)
O6 K1 F1 118.26(6)
F2 K1 O3 129.08(5)
O5 K1 O3 116.64(6)
O6 K1 O3 155.82(6)
F1 K1 O3 84.15(5)
F2 K1 O1 80.85(6)
O5 K1 O1 121.61(7)
O6 K1 O1 61.52(8)
F1 K1 O1 121.01(6)
O3 K1 O1 116.56(7)
F2 K1 O2 118.35(6)
O5 K1 O2 155.43(6)
O6 K1 O2 113.14(8)
F1 K1 O2 115.33(6)
O3 K1 O2 58.66(7)
O1 K1 O2 57.95(8)
F2 K1 O4 116.32(5)
O5 K1 O4 58.91(6)
O6 K1 O4 115.51(6)
F1 K1 O4 76.61(5)
O3 K1 O4 57.94(5)
O1 K1 O4 161.99(7)
O2 K1 O4 113.18(6)
F2 K1 O7 153.12(14)
O5 K1 O7 77.28(13)
O6 K1 O7 78.88(14)
F1 K1 O7 146.16(10)
O3 K1 O7 77.14(14)
O1 K1 O7 92.67(11)
O2 K1 O7 78.21(13)
O4 K1 O7 69.57(10)
F2 K1 B1 24.18(6)
O5 K1 B1 80.06(7)
O6 K1 B1 93.87(7)
F1 K1 B1 25.86(5)
O3 K1 B1 109.48(6)
O1 K1 B1 103.21(7)
O2 K1 B1 124.51(7)
O4 K1 B1 94.65(6)
O7 K1 B1 156.86(13)
F2 K1 C15 63.68(8)
O5 K1 C15 80.09(9)
O6 K1 C15 22.92(8)
F1 K1 C15 112.52(8)
O3 K1 C15 157.90(11)
O1 K1 C15 42.85(11)
O2 K1 C15 99.96(11)
O4 K1 C15 137.89(9)
O7 K1 C15 93.92(14)
B1 K1 C15 86.71(9)
C14 O1 C25 113.4(3)
C14 O1 K1 113.6(2)
C25 O1 K1 118.9(2)
C1 Sn1 C13 123.05(11)
C1 Sn1 C12 115.43(10)
C13 Sn1 C12 115.01(11)
C1 Sn1 Cl1 96.06(7)
C13 Sn1 Cl1 98.73(8)
C12 Sn1 Cl1 100.98(8)
C1 C2 C3 105.8(2)
C1 C2 B1 123.3(2)
C3 C2 B1 130.9(2)
C1 C2 Fe1 68.81(13)
C3 C2 Fe1 69.25(13)
B1 C2 Fe1 126.07(17)
B1 F2 K1 104.12(14)
C24 O2 C23 113.1(3)
C24 O2 K1 114.2(2)
C23 O2 K1 113.97(18)
C4 C3 C2 109.5(2)
C4 C3 Fe1 69.60(14)
C2 C3 Fe1 70.02(14)
C4 C3 H3 125.2
C2 C3 H3 125.2
Fe1 C3 H3 125.2
C22 O3 C21 111.8(2)
C22 O3 K1 117.42(18)
C21 O3 K1 119.66(15)
C3 C4 C5 107.7(2)
C3 C4 Fe1 69.82(15)
C5 C4 Fe1 69.39(15)
C3 C4 H4 126.1
C5 C4 H4 126.1
Fe1 C4 H4 126.1
C20 O4 C19 112.6(2)
C20 O4 K1 110.46(15)
C19 O4 K1 108.07(15)
C1 C5 C4 107.2(2)
C1 C5 Fe1 69.48(15)
C4 C5 Fe1 69.82(16)
C1 C5 H5 126.4
C4 C5 H5 126.4
Fe1 C5 H5 126.4
C18 O5 C17 113.5(2)
C18 O5 K1 120.09(15)
C17 O5 K1 118.5(2)
C10 C6 C7 107.7(3)
C10 C6 Fe1 69.55(18)
C7 C6 Fe1 69.42(19)
C10 C6 H6 126.1
C7 C6 H6 126.1
Fe1 C6 H6 126.1
C15 O6 C16 112.5(3)
C15 O6 K1 106.88(18)
C16 O6 K1 110.84(19)
C6 C7 C8 107.9(3)
C6 C7 Fe1 69.99(17)
C8 C7 Fe1 69.60(16)
C6 C7 H7 126.0
C8 C7 H7 126.0
Fe1 C7 H7 126.0
C26 O7 C29 107.4(6)
C26 O7 K1 136.5(4)
C29 O7 K1 114.7(4)
C29A O7A C26A 109.2(7)
C9 C8 C7 107.8(3)
C9 C8 Fe1 70.16(16)
C7 C8 Fe1 69.53(15)
C9 C8 H8 126.1
C7 C8 H8 126.1
Fe1 C8 H8 126.1
C8 C9 C10 108.4(3)
C8 C9 Fe1 69.63(16)
C10 C9 Fe1 69.54(17)
C8 C9 H9 125.8
C10 C9 H9 125.8
Fe1 C9 H9 125.8
C9 C10 C6 108.2(3)
C9 C10 Fe1 70.02(18)
C6 C10 Fe1 69.99(19)
C9 C10 H10 125.9
C6 C10 H10 125.9
Fe1 C10 H10 125.9
O1 C14 C15 109.2(3)
O1 C14 H14A 109.8
C15 C14 H14A 109.8
O1 C14 H14B 109.8
C15 C14 H14B 109.8
H14A C14 H14B 108.3
O6 C15 C14 108.7(3)
O6 C15 K1 50.20(14)
C14 C15 K1 83.9(2)
O6 C15 H15A 110.0
C14 C15 H15A 110.0
K1 C15 H15A 159.7
O6 C15 H15B 110.0
C14 C15 H15B 110.0
K1 C15 H15B 79.2
H15A C15 H15B 108.3
O6 C16 C17 109.1(3)
O6 C16 H16A 109.9
C17 C16 H16A 109.9
O6 C16 H16B 109.9
C17 C16 H16B 109.9
H16A C16 H16B 108.3
O5 C17 C16 107.5(3)
O5 C17 H17A 110.2
C16 C17 H17A 110.2
O5 C17 H17B 110.2
C16 C17 H17B 110.2
H17A C17 H17B 108.5
O5 C18 C19 108.4(2)
O5 C18 H18A 110.0
C19 C18 H18A 110.0
O5 C18 H18B 110.0
C19 C18 H18B 110.0
H18A C18 H18B 108.4
O4 C19 C18 107.9(3)
O4 C19 H19A 110.1
C18 C19 H19A 110.1
O4 C19 H19B 110.1
C18 C19 H19B 110.1
H19A C19 H19B 108.4
O4 C20 C21 107.8(2)
O4 C20 H20A 110.1
C21 C20 H20A 110.1
O4 C20 H20B 110.1
C21 C20 H20B 110.1
H20A C20 H20B 108.5
O3 C21 C20 108.7(2)
O3 C21 H21A 110.0
C20 C21 H21A 110.0
O3 C21 H21B 110.0
C20 C21 H21B 110.0
H21A C21 H21B 108.3
O3 C22 C23 109.1(2)
O3 C22 H22A 109.9
C23 C22 H22A 109.9
O3 C22 H22B 109.9
C23 C22 H22B 109.9
H22A C22 H22B 108.3
O2 C23 C22 108.7(2)
O2 C23 H23A 110.0
C22 C23 H23A 110.0
O2 C23 H23B 110.0
C22 C23 H23B 110.0
H23A C23 H23B 108.3
O2 C24 C25 108.2(3)
O2 C24 H24A 110.1
C25 C24 H24A 110.1
O2 C24 H24B 110.1
C25 C24 H24B 110.1
H24A C24 H24B 108.4
O1 C25 C24 109.2(3)
O1 C25 H25A 109.8
C24 C25 H25A 109.8
O1 C25 H25B 109.8
C24 C25 H25B 109.8
H25A C25 H25B 108.3
O7 C26 C27 108.9(6)
O7 C26 H26A 109.9
C27 C26 H26A 109.9
O7 C26 H26B 109.9
C27 C26 H26B 109.9
H26A C26 H26B 108.3
O7A C26A C27A 107.8(8)
O7A C26A H26C 110.1
C27A C26A H26C 110.1
O7A C26A H26D 110.1
C27A C26A H26D 110.1
H26C C26A H26D 108.5
C28 C27 C26 100.7(7)
C28 C27 H27A 111.6
C26 C27 H27A 111.6
C28 C27 H27B 111.6
C26 C27 H27B 111.6
H27A C27 H27B 109.4
C26A C27A C28A 104.0(8)
C26A C27A H27C 111.0
C28A C27A H27C 111.0
C26A C27A H27D 111.0
C28A C27A H27D 111.0
H27C C27A H27D 109.0
C29 C28 C27 102.3(6)
C29 C28 H28A 111.3
C27 C28 H28A 111.3
C29 C28 H28B 111.3
C27 C28 H28B 111.3
H28A C28 H28B 109.2
C27A C28A C29A 100.4(7)
C27A C28A H28C 111.7
C29A C28A H28C 111.7
C27A C28A H28D 111.7
C29A C28A H28D 111.7
H28C C28A H28D 109.5
O7 C29 C28 104.3(6)
O7 C29 H29A 110.9
C28 C29 H29A 110.9
O7 C29 H29B 110.9
C28 C29 H29B 110.9
H29A C29 H29B 108.9
O7A C29A C28A 104.2(8)
O7A C29A H29C 110.9
C28A C29A H29C 110.9
O7A C29A H29D 110.9
C28A C29A H29D 110.9
H29C C29A H29D 108.9

loop_
_geom_bond_atom_site_label_1
_geom_bond_atom_site_label_2
_geom_bond_distance
B1 F2 1.435(3)
B1 F1 1.500(3)
B1 C11 1.608(4)
B1 C2 1.615(4)
B1 K1 3.397(3)
C1 C5 1.427(4)
C1 C2 1.431(3)
C1 Fe1 2.043(2)
C1 Sn1 2.099(2)
Cl1 Sn1 2.4313(6)
F1 K1 2.8197(16)
Fe1 C7 2.041(3)
Fe1 C8 2.042(3)
Fe1 C10 2.042(3)
Fe1 C5 2.045(3)
Fe1 C6 2.048(3)
Fe1 C9 2.049(3)
Fe1 C4 2.051(3)
Fe1 C3 2.054(2)
Fe1 C2 2.064(2)
K1 F2 2.7488(17)
K1 O5 2.769(2)
K1 O6 2.807(2)
K1 O3 2.8354(19)
K1 O1 2.848(2)
K1 O2 2.880(2)
K1 O4 2.8809(19)
K1 O7 2.922(6)
K1 C15 3.496(3)
O1 C14 1.423(5)
O1 C25 1.428(5)
Sn1 C13 2.127(3)
Sn1 C12 2.132(3)
C2 C3 1.433(3)
O2 C24 1.420(4)
O2 C23 1.428(4)
C3 C4 1.424(4)
C3 H3 1.0000
O3 C22 1.418(3)
O3 C21 1.418(4)
C4 C5 1.427(4)
C4 H4 1.0000
O4 C20 1.418(3)
O4 C19 1.421(3)
C5 H5 1.0000
O5 C18 1.421(4)
O5 C17 1.421(4)
C6 C10 1.415(5)
C6 C7 1.418(5)
C6 H6 1.0000
O6 C15 1.423(4)
O6 C16 1.436(5)
C7 C8 1.425(4)
C7 H7 1.0000
O7 C26 1.388(9)
O7 C29 1.420(9)
O7A C29A 1.398(12)
O7A C26A 1.417(13)
C8 C9 1.406(5)
C8 H8 1.0000
C9 C10 1.414(5)
C9 H9 1.0000
C10 H10 1.0000
C11 H11A 0.9800
C11 H11B 0.9800
C11 H11C 0.9800
C12 H12A 0.9800
C12 H12B 0.9800
C12 H12C 0.9800
C13 H13A 0.9800
C13 H13B 0.9800
C13 H13C 0.9800
C14 C15 1.514(7)
C14 H14A 0.9900
C14 H14B 0.9900
C15 H15A 0.9900
C15 H15B 0.9900
C16 C17 1.485(6)
C16 H16A 0.9900
C16 H16B 0.9900
C17 H17A 0.9900
C17 H17B 0.9900
C18 C19 1.483(5)
C18 H18A 0.9900
C18 H18B 0.9900
C19 H19A 0.9900
C19 H19B 0.9900
C20 C21 1.484(4)
C20 H20A 0.9900
C20 H20B 0.9900
C21 H21A 0.9900
C21 H21B 0.9900
C22 C23 1.482(5)
C22 H22A 0.9900
C22 H22B 0.9900
C23 H23A 0.9900
C23 H23B 0.9900
C24 C25 1.484(6)
C24 H24A 0.9900
C24 H24B 0.9900
C25 H25A 0.9900
C25 H25B 0.9900
C26 C27 1.540(11)
C26 H26A 0.9900
C26 H26B 0.9900
C26A C27A 1.493(12)
C26A H26C 0.9900
C26A H26D 0.9900
C27 C28 1.530(10)
C27 H27A 0.9900
C27 H27B 0.9900
C27A C28A 1.522(13)
C27A H27C 0.9900
C27A H27D 0.9900
C28 C29 1.484(12)
C28 H28A 0.9900
C28 H28B 0.9900
C28A C29A 1.541(14)
C28A H28C 0.9900
C28A H28D 0.9900
C29 H29A 0.9900
C29 H29B 0.9900
C29A H29C 0.9900
C29A H29D 0.9900
